data_7250705
loop_
_publ_author_name
'Shabangu, Samuel M.'
'Eaby, Alan C.'
'Croitor, Lilia'
'Bezrukov, Andrey A.'
'Zaworotko, Michael J.'

_publ_section_title
;
 Water vapour sorption properties of a family of square lattice topology
 porous coordination networks.
;
_journal_issue 34
_journal_name_full CrystEngComm
_journal_page_first 5669
_journal_page_last 5675
_journal_paper_doi 10.1039/d5ce00385g
_journal_volume 27
_journal_year 2025
_chemical_formula_sum 'C14 H18 N2 O8 Zn'
_chemical_formula_weight 407.67
_space_group_crystal_system monoclinic
_space_group_IT_number 15
_space_group_name_Hall '-C 2yc'
_space_group_name_H-M_alt 'C 1 2/c 1'
_atom_sites_solution_hydrogens mixed
_audit_creation_method SHELXL-2014/7
_audit_update_record
;
2024-10-11 deposited with the CCDC.	2025-07-23 downloaded from the CCDC.
;
_cell_angle_alpha 90
_cell_angle_beta 112.118(5)
_cell_angle_gamma 90
_cell_formula_units_Z 4
_cell_length_a 19.654(3)
_cell_length_b 11.4262(14)
_cell_length_c 7.9610(9)
_cell_measurement_reflns_used 1437
_cell_measurement_temperature 150(2)
_cell_measurement_theta_max 17.28
_cell_measurement_theta_min 3.10
_cell_volume 1656.2(4)
_computing_structure_refinement 'SHELXL-2014/7 (Sheldrick, 2014)'
_diffrn_ambient_temperature 150(2)
_diffrn_measured_fraction_theta_full 0.999
_diffrn_measured_fraction_theta_max 0.999
_diffrn_measurement_device_type 'Bruker APEX-II CCD'
_diffrn_measurement_method '\f and \w scans'
_diffrn_radiation_type MoK\a
_diffrn_radiation_wavelength 0.71075
_diffrn_reflns_av_R_equivalents 0.2056
_diffrn_reflns_av_unetI/netI 0.1292
_diffrn_reflns_Laue_measured_fraction_full 0.999
_diffrn_reflns_Laue_measured_fraction_max 0.999
_diffrn_reflns_limit_h_max 23
_diffrn_reflns_limit_h_min -23
_diffrn_reflns_limit_k_max 13
_diffrn_reflns_limit_k_min -13
_diffrn_reflns_limit_l_max 9
_diffrn_reflns_limit_l_min -9
_diffrn_reflns_number 10772
_diffrn_reflns_point_group_measured_fraction_full 0.999
_diffrn_reflns_point_group_measured_fraction_max 0.999
_diffrn_reflns_theta_full 24.982
_diffrn_reflns_theta_max 24.982
_diffrn_reflns_theta_min 3.120
_exptl_absorpt_coefficient_mu 1.529
_exptl_absorpt_correction_type none
_exptl_crystal_colour colorless
_exptl_crystal_density_diffrn 1.635
_exptl_crystal_description needle
_exptl_crystal_F_000 840
_exptl_crystal_size_max 0.209
_exptl_crystal_size_mid 0.071
_exptl_crystal_size_min 0.042
_refine_diff_density_max 1.337
_refine_diff_density_min -0.715
_refine_diff_density_rms 0.125
_refine_ls_extinction_method none
_refine_ls_goodness_of_fit_ref 1.022
_refine_ls_hydrogen_treatment constr
_refine_ls_matrix_type full
_refine_ls_number_parameters 176
_refine_ls_number_reflns 1465
_refine_ls_number_restraints 7
_refine_ls_restrained_S_all 1.020
_refine_ls_R_factor_all 0.1457
_refine_ls_R_factor_gt 0.0722
_refine_ls_shift/su_max 0.011
_refine_ls_shift/su_mean 0.001
_refine_ls_structure_factor_coef Fsqd
_refine_ls_weighting_details 'w=1/[\s^2^(Fo^2^)+(0.0788P)^2^+2.2844P] where P=(Fo^2^+2Fc^2^)/3'
_refine_ls_weighting_scheme calc
_refine_ls_wR_factor_gt 0.1450
_refine_ls_wR_factor_ref 0.1664
_reflns_Friedel_coverage 0.000
_reflns_number_gt 878
_reflns_number_total 1465
_reflns_threshold_expression 'I > 2\s(I)'
_cod_data_source_file d5ce00385g2.cif
_cod_data_source_block Zn-alpha1
_cod_depositor_comments 'Adding full bibliography for 7250704--7250705.cif.'
_cod_original_cell_volume 1656.3(4)
_cod_original_sg_symbol_H-M 'C 2/c'
_cod_database_code 7250705
_shelx_shelxl_version_number 2014/7
_shelx_space_group_comment
;
The symmetry employed for this shelxl refinement is uniquely defined
by the following loop, which should always be used as a source of
symmetry information in preference to the above space-group names.
They are only intended as comments.
;
_shelx_estimated_absorpt_t_min 0.741
_shelx_estimated_absorpt_t_max 0.939

loop_
_space_group_symop_operation_xyz
'x, y, z'
'-x, y, -z+1/2'
'x+1/2, y+1/2, z'
'-x+1/2, y+1/2, -z+1/2'
'-x, -y, -z'
'x, -y, z-1/2'
'-x+1/2, -y+1/2, -z'
'x+1/2, -y+1/2, z-1/2'

loop_
_atom_site_label
_atom_site_type_symbol
_atom_site_fract_x
_atom_site_fract_y
_atom_site_fract_z
_atom_site_U_iso_or_equiv
_atom_site_adp_type
_atom_site_occupancy
_atom_site_site_symmetry_order
_atom_site_calc_flag
_atom_site_refinement_flags_posn
_atom_site_refinement_flags_adp
_atom_site_refinement_flags_occupancy
_atom_site_disorder_assembly
_atom_site_disorder_group
Zn1 Zn 0.2500 0.7500 0.5000 0.0247(4) Uani 1 2 d DS . P A .
N1 N 0.3454(3) 0.8415(5) 0.5011(7) 0.0268(14) Uani 1 1 d . . . . .
C5 C 0.4671(4) 0.9662(6) 0.4988(9) 0.0253(17) Uani 1 1 d . . . . .
O2 O 0.3087(7) 0.5887(10) -0.0445(14) 0.063(4) Uani 0.555(7) 1 d . . P A 1
O1 O 0.2467(5) 0.6673(7) 0.2589(12) 0.032(3) Uani 0.555(7) 1 d . . P A 1
C1 C 0.2502(9) 0.7133(14) 0.1197(18) 0.022(3) Uani 0.555(7) 1 d . U P A 1
C2 C 0.2779(9) 0.6774(13) -0.014(3) 0.036(4) Uani 0.555(7) 1 d . . P A 1
O2' O 0.3295(5) 0.6110(9) 0.1701(13) 0.023(3) Uiso 0.445(7) 1 d . . P A 2
O1' O 0.1998(5) 0.7783(8) 0.2148(12) 0.019(3) Uiso 0.445(7) 1 d . . P A 2
C1' C 0.2275(8) 0.7653(16) 0.097(2) 0.006(3) Uiso 0.445(7) 1 d . . P A 2
C2' C 0.2867(10) 0.6878(15) 0.082(3) 0.014(4) Uiso 0.445(7) 1 d . . P A 2
C4' C 0.4732(9) 0.8564(14) 0.566(3) 0.024(4) Uiso 0.485(18) 1 d . . P B 1
H4' H 0.5202 0.8202 0.6127 0.029 Uiso 0.485(18) 1 calc R U P B 1
C3' C 0.4130(9) 0.7957(15) 0.567(3) 0.026(5) Uiso 0.485(18) 1 d . . P B 1
H3' H 0.4196 0.7189 0.6161 0.031 Uiso 0.485(18) 1 calc R U P B 1
C6' C 0.3979(9) 1.0156(15) 0.434(3) 0.028(5) Uiso 0.485(18) 1 d . . P B 1
H6' H 0.3908 1.0931 0.3871 0.033 Uiso 0.485(18) 1 calc R U P B 1
C7' C 0.3398(9) 0.9513(13) 0.438(3) 0.025(5) Uiso 0.485(18) 1 d . . P B 1
H7' H 0.2926 0.9867 0.3930 0.030 Uiso 0.485(18) 1 calc R U P B 1
C6 C 0.4123(8) 1.0229(12) 0.534(2) 0.026(4) Uani 0.515(18) 1 d . . P B 2
H6 H 0.4136 1.1054 0.5496 0.032 Uiso 0.515(18) 1 calc R U P B 2
C7 C 0.3543(9) 0.9568(12) 0.546(2) 0.029(4) Uani 0.515(18) 1 d . . P B 2
H7 H 0.3200 0.9937 0.5869 0.035 Uiso 0.515(18) 1 calc R U P B 2
C3 C 0.4000(9) 0.7881(13) 0.466(2) 0.033(5) Uani 0.515(18) 1 d . . P B 2
H3 H 0.3962 0.7064 0.4416 0.040 Uiso 0.515(18) 1 calc R U P B 2
C4 C 0.4604(8) 0.8462(12) 0.463(2) 0.029(4) Uani 0.515(18) 1 d . . P B 2
H4 H 0.4974 0.8054 0.4372 0.035 Uiso 0.515(18) 1 calc R U P B 2
O4 O 0.5000 0.6192(13) 0.2500 0.143(6) Uani 1 2 d GS T P . .
H4A H 0.4597 0.6586 0.2281 0.215 Uiso 1 1 d G U . . .
H4B H 0.5018 0.5708 0.3360 0.215 Uiso 1 1 d G U . . .
O3 O 0.3201(5) 0.6133(7) 0.6390(13) 0.036(3) Uani 0.561(11) 1 d . . P A 1
H3A H 0.3103 0.5491 0.5711 0.053 Uiso 0.561(11) 1 d R U P A 1
H3B H 0.3108 0.5919 0.7355 0.053 Uiso 0.561(11) 1 d R U P A 1
O3' O 0.2976(6) 0.5924(9) 0.4639(15) 0.026(4) Uani 0.439(11) 1 d G . P A 2
H3'A H 0.3062 0.5730 0.3680 0.039 Uiso 0.439(11) 1 d DG U P A 2
H3'B H 0.3270 0.5484 0.5496 0.039 Uiso 0.439(11) 1 d DG U P A 2
O5 O 0.5279(10) 0.5788(18) 0.640(3) 0.055(5) Uiso 0.33 1 d G . P C 1
H5A H 0.5458 0.6411 0.6089 0.083 Uiso 0.33 1 d G U P C 1
H5B H 0.5658 0.5336 0.6905 0.083 Uiso 0.33 1 d G U P C 1
O5' O 0.5507(17) 0.581(3) 0.551(5) 0.042(8) Uiso 0.17 1 d G . P D 2
H5'A H 0.5925 0.6176 0.5857 0.063 Uiso 0.17 1 d G U P D 2
H5'B H 0.5588 0.5148 0.5076 0.063 Uiso 0.17 1 d G U P D 2

loop_
_atom_site_aniso_label
_atom_site_aniso_U_11
_atom_site_aniso_U_22
_atom_site_aniso_U_33
_atom_site_aniso_U_23
_atom_site_aniso_U_13
_atom_site_aniso_U_12
Zn1 0.0325(7) 0.0212(6) 0.0260(6) -0.0008(7) 0.0173(5) -0.0040(7)
N1 0.031(4) 0.030(4) 0.022(3) 0.002(3) 0.013(3) -0.003(3)
C5 0.025(4) 0.029(4) 0.025(4) -0.002(3) 0.013(3) -0.005(3)
O2 0.121(10) 0.041(7) 0.048(7) 0.019(6) 0.057(7) 0.029(7)
O1 0.050(6) 0.021(5) 0.034(5) -0.004(4) 0.025(5) -0.010(4)
C1 0.024(5) 0.020(5) 0.021(5) 0.006(4) 0.009(4) 0.001(4)
C2 0.065(11) 0.028(10) 0.030(10) -0.001(8) 0.037(9) -0.013(8)
C6 0.031(9) 0.018(8) 0.032(11) 0.006(7) 0.014(8) -0.005(6)
C7 0.048(10) 0.021(8) 0.034(11) -0.015(7) 0.033(9) -0.008(7)
C3 0.047(11) 0.023(9) 0.036(11) -0.006(7) 0.024(9) -0.004(7)
C4 0.039(10) 0.020(8) 0.037(12) -0.012(7) 0.025(8) -0.011(7)
O4 0.114(12) 0.066(10) 0.209(19) 0.000 0.013(12) 0.000
O3 0.044(6) 0.027(5) 0.043(7) 0.006(5) 0.023(5) -0.003(5)
O3' 0.036(7) 0.021(7) 0.027(8) 0.014(5) 0.019(6) 0.010(6)

loop_
_atom_type_symbol
_atom_type_description
_atom_type_scat_dispersion_real
_atom_type_scat_dispersion_imag
_atom_type_scat_source
C C 0.0033 0.0016 'International Tables Vol C Tables 4.2.6.8 and 6.1.1.4'
H H 0.0000 0.0000 'International Tables Vol C Tables 4.2.6.8 and 6.1.1.4'
N N 0.0061 0.0033 'International Tables Vol C Tables 4.2.6.8 and 6.1.1.4'
O O 0.0106 0.0060 'International Tables Vol C Tables 4.2.6.8 and 6.1.1.4'
Zn Zn 0.2839 1.4301 'International Tables Vol C Tables 4.2.6.8 and 6.1.1.4'

loop_
_geom_angle_atom_site_label_1
_geom_angle_atom_site_label_2
_geom_angle_atom_site_label_3
_geom_angle
_geom_angle_site_symmetry_1
_geom_angle_site_symmetry_3
_geom_angle_publ_flag
O3' Zn1 O3' 180.0 7_566 . ?
O3 Zn1 O3 180.0 . 7_566 ?
O3 Zn1 O1 86.3(4) . . ?
O3 Zn1 O1 93.7(4) 7_566 . ?
O3 Zn1 O1 93.7(4) . 7_566 ?
O3 Zn1 O1 86.3(4) 7_566 7_566 ?
O1 Zn1 O1 180.0(5) . 7_566 ?
O3' Zn1 O1' 92.0(4) 7_566 7_566 ?
O3' Zn1 O1' 88.0(4) . 7_566 ?
O3' Zn1 O1' 88.0(4) 7_566 . ?
O3' Zn1 O1' 92.0(4) . . ?
O1' Zn1 O1' 180.0 7_566 . ?
O3' Zn1 N1 89.1(3) 7_566 7_566 ?
O3' Zn1 N1 90.9(3) . 7_566 ?
O3 Zn1 N1 92.2(3) . 7_566 ?
O3 Zn1 N1 87.8(3) 7_566 7_566 ?
O1 Zn1 N1 92.9(3) . 7_566 ?
O1 Zn1 N1 87.1(3) 7_566 7_566 ?
O1' Zn1 N1 89.1(3) 7_566 7_566 ?
O1' Zn1 N1 90.9(3) . 7_566 ?
O3' Zn1 N1 90.9(3) 7_566 . ?
O3' Zn1 N1 89.1(3) . . ?
O3 Zn1 N1 87.8(3) . . ?
O3 Zn1 N1 92.2(3) 7_566 . ?
O1 Zn1 N1 87.1(3) . . ?
O1 Zn1 N1 92.9(3) 7_566 . ?
O1' Zn1 N1 90.9(3) 7_566 . ?
O1' Zn1 N1 89.1(3) . . ?
N1 Zn1 N1 180.0 7_566 . ?
C3' N1 C7' 116.3(11) . . ?
C3 N1 C7 117.4(10) . . ?
C3' N1 Zn1 123.3(8) . . ?
C7' N1 Zn1 120.4(8) . . ?
C3 N1 Zn1 122.7(7) . . ?
C7 N1 Zn1 119.9(7) . . ?
C4' C5 C6' 117.2(11) . . ?
C6 C5 C4 119.0(10) . . ?
C4' C5 C5 121.7(10) . 5_676 ?
C6 C5 C5 119.5(9) . 5_676 ?
C6' C5 C5 121.1(10) . 5_676 ?
C4 C5 C5 121.5(10) . 5_676 ?
C1 O1 Zn1 128.5(9) . . ?
O1 C1 C2 134.7(19) . . ?
O1 C1 C2 136.1(19) . 7_565 ?
C2 C1 C2 89.0(12) . 7_565 ?
O2 C2 C1 136.8(18) . . ?
O2 C2 C1 132.1(17) . 7_565 ?
C1 C2 C1 91.0(12) . 7_565 ?
C1' O1' Zn1 128.2(10) . . ?
O1' C1' C2' 135.4(19) . 7_565 ?
O1' C1' C2' 134(2) . . ?
C2' C1' C2' 90.4(12) 7_565 . ?
O2' C2' C1' 131(2) . 7_565 ?
O2' C2' C1' 139(2) . . ?
C1' C2' C1' 89.6(12) 7_565 . ?
C5 C4' C3' 121.5(14) . . ?
C5 C4' H4' 119.3 . . ?
C3' C4' H4' 119.3 . . ?
N1 C3' C4' 122.0(15) . . ?
N1 C3' H3' 119.0 . . ?
C4' C3' H3' 119.0 . . ?
C7' C6' C5 119.0(15) . . ?
C7' C6' H6' 120.5 . . ?
C5 C6' H6' 120.5 . . ?
N1 C7' C6' 124.0(15) . . ?
N1 C7' H7' 118.0 . . ?
C6' C7' H7' 118.0 . . ?
C5 C6 C7 118.7(12) . . ?
C5 C6 H6 120.7 . . ?
C7 C6 H6 120.7 . . ?
N1 C7 C6 122.1(12) . . ?
N1 C7 H7 118.9 . . ?
C6 C7 H7 118.9 . . ?
N1 C3 C4 123.0(13) . . ?
N1 C3 H3 118.5 . . ?
C4 C3 H3 118.5 . . ?
C3 C4 C5 119.3(13) . . ?
C3 C4 H4 120.3 . . ?
C5 C4 H4 120.3 . . ?
H4A O4 H4B 104.5 . . ?
Zn1 O3 H3A 110.1 . . ?
Zn1 O3 H3B 110.6 . . ?
H3A O3 H3B 103.3 . . ?
Zn1 O3' H3'A 125.7 . . ?
Zn1 O3' H3'B 126.0 . . ?
H3'A O3' H3'B 104.4 . . ?
H5A O5 H5B 104.5 . . ?
H5'A O5' H5'B 104.5 . . ?

loop_
_geom_bond_atom_site_label_1
_geom_bond_atom_site_label_2
_geom_bond_distance
_geom_bond_site_symmetry_2
_geom_bond_publ_flag
Zn1 O3' 2.099(10) 7_566 ?
Zn1 O3' 2.099(10) . ?
Zn1 O3 2.101(8) . ?
Zn1 O3 2.101(8) 7_566 ?
Zn1 O1 2.118(8) . ?
Zn1 O1 2.118(8) 7_566 ?
Zn1 O1' 2.132(9) 7_566 ?
Zn1 O1' 2.132(9) . ?
Zn1 N1 2.145(6) 7_566 ?
Zn1 N1 2.145(6) . ?
N1 C3' 1.337(17) . ?
N1 C7' 1.341(16) . ?
N1 C3 1.352(16) . ?
N1 C7 1.358(14) . ?
C5 C4' 1.350(17) . ?
C5 C6 1.374(16) . ?
C5 C6' 1.380(18) . ?
C5 C4 1.396(15) . ?
C5 C5 1.501(13) 5_676 ?
O2 C2 1.252(17) . ?
O1 C1 1.252(15) . ?
C1 C2 1.42(2) . ?
C1 C2 1.49(2) 7_565 ?
C2 C1 1.49(2) 7_565 ?
O2' C2' 1.236(18) . ?
O1' C1' 1.256(17) . ?
C1' C2' 1.45(2) 7_565 ?
C1' C2' 1.50(2) . ?
C2' C1' 1.45(2) 7_565 ?
C4' C3' 1.37(2) . ?
C4' H4' 0.9500 . ?
C3' H3' 0.9500 . ?
C6' C7' 1.37(2) . ?
C6' H6' 0.9500 . ?
C7' H7' 0.9500 . ?
C6 C7 1.401(19) . ?
C6 H6 0.9500 . ?
C7 H7 0.9500 . ?
C3 C4 1.367(19) . ?
C3 H3 0.9500 . ?
C4 H4 0.9500 . ?
O4 H4A 0.8694 . ?
O4 H4B 0.8704 . ?
O3 H3A 0.8886 . ?
O3 H3B 0.8890 . ?
O3' H3'A 0.8709 . ?
O3' H3'B 0.8697 . ?
O5 H5A 0.8700 . ?
O5 H5B 0.8700 . ?
O5' H5'A 0.8701 . ?
O5' H5'B 0.8699 . ?

loop_
_geom_torsion_atom_site_label_1
_geom_torsion_atom_site_label_2
_geom_torsion_atom_site_label_3
_geom_torsion_atom_site_label_4
_geom_torsion
_geom_torsion_site_symmetry_1
_geom_torsion_site_symmetry_2
_geom_torsion_site_symmetry_3
_geom_torsion_site_symmetry_4
_geom_torsion_publ_flag
Zn1 O1 C1 C2 148.9(15) . . . . ?
Zn1 O1 C1 C2 -38(2) . . . 7_565 ?
O1 C1 C2 O2 0(4) . . . . ?
C2 C1 C2 O2 -175(3) 7_565 . . . ?
O1 C1 C2 C1 175(2) . . . 7_565 ?
C2 C1 C2 C1 0.002(2) 7_565 . . 7_565 ?
Zn1 O1' C1' C2' -156.1(13) . . . 7_565 ?
Zn1 O1' C1' C2' 29(2) . . . . ?
O1' C1' C2' O2' 0(3) . . . . ?
C2' C1' C2' O2' -177(3) 7_565 . . . ?
O1' C1' C2' C1' 177(2) . . . 7_565 ?
C2' C1' C2' C1' 0.003(2) 7_565 . . 7_565 ?
C6' C5 C4' C3' 1(2) . . . . ?
C5 C5 C4' C3' 178.5(13) 5_676 . . . ?
C7' N1 C3' C4' -2(2) . . . . ?
Zn1 N1 C3' C4' 179.9(11) . . . . ?
C5 C4' C3' N1 1(2) . . . . ?
C4' C5 C6' C7' -1(2) . . . . ?
C5 C5 C6' C7' -178.7(13) 5_676 . . . ?
C3' N1 C7' C6' 2(2) . . . . ?
Zn1 N1 C7' C6' 180.0(12) . . . . ?
C5 C6' C7' N1 0(2) . . . . ?
C4 C5 C6 C7 4.8(19) . . . . ?
C5 C5 C6 C7 -174.7(12) 5_676 . . . ?
C3 N1 C7 C6 8(2) . . . . ?
Zn1 N1 C7 C6 -174.4(11) . . . . ?
C5 C6 C7 N1 -9(2) . . . . ?
C7 N1 C3 C4 -4(2) . . . . ?
Zn1 N1 C3 C4 178.8(11) . . . . ?
N1 C3 C4 C5 0(2) . . . . ?
C6 C5 C4 C3 -1(2) . . . . ?
C5 C5 C4 C3 178.8(12) 5_676 . . . ?
